data_2020569
loop_
_publ_author_name
'Kumara, Tholappanavara H. Suresha'
'Nagendrappa, Gopalpur'
'Chandrika, Nanjappa'
'Sowmya, Haliwana B. V.'
'Kaur, Manpreet'
'Jasinski, Jerry P.'
'Glidewell, Christopher'

_publ_section_title
;
 Reactions between arylhydrazinium chlorides and
 2-chloroquinoline-3-carbaldehydes: molecular and supramolecular
 structures of a hydrazone, a
 4,9-dihydro-1<i>H</i>-pyrazolo[3,4-<i>b</i>]quinoline and two
 1<i>H</i>-pyrazolo[3,4-<i>b</i>]quinolines
;
_journal_coeditor_code SK3635
_journal_issue 9
_journal_name_full 'Acta Crystallographica Section C'
_journal_page_first
;
;
_journal_paper_doi 10.1107/S205322961601278X
_journal_volume 72
_journal_year 2016
_chemical_formula_iupac 'C17 H13 N3'
_chemical_formula_moiety 'C17 H13 N3'
_chemical_formula_sum 'C17 H13 N3'
_chemical_formula_weight 259.30
_chemical_name_systematic
;
6-Methyl-1-phenyl-1<i>H</i>-pyrazolo[3,4-<i>b</i>]quinoline
;
_space_group_crystal_system trigonal
_space_group_IT_number 148
_space_group_name_Hall '-R 3'
_space_group_name_H-M_alt 'R -3 :H'
_symmetry_space_group_name_Hall '-R 3'
_symmetry_space_group_name_H-M 'R -3 :H'
_atom_sites_solution_hydrogens geom
_audit_creation_method SHELXL-2014
_cell_angle_alpha 90
_cell_angle_beta 90
_cell_angle_gamma 120
_cell_formula_units_Z 18
_cell_length_a 29.9202(12)
_cell_length_b 29.9202(12)
_cell_length_c 7.3811(3)
_cell_measurement_reflns_used 3437
_cell_measurement_temperature 296(2)
_cell_measurement_theta_max 30.275
_cell_measurement_theta_min 2.358
_cell_volume 5722.4(4)
_computing_cell_refinement
;
CrysAlis PRO (Agilent, 2014)
;
_computing_data_collection
;
CrysAlis PRO (Agilent, 2014)
;
_computing_data_reduction
;
CrysAlis PRO (Agilent, 2014)
;
_computing_molecular_graphics
;
PLATON (Spek, 2009)
;
_computing_publication_material
;
SHELXL2014 (Sheldrick, 2015) and PLATON (Spek, 2009)
;
_computing_structure_refinement
;
SHELXL2014 (Sheldrick, 2015)
;
_computing_structure_solution
;
SHELXS97 (Sheldrick, 2008)
;
_diffrn_ambient_temperature 296(2)
_diffrn_detector_area_resol_mean 16.0416
_diffrn_measured_fraction_theta_full 0.999
_diffrn_measured_fraction_theta_max 0.999
_diffrn_measurement_device_type 'Agilent Xcalibur Eos Gemini'
_diffrn_measurement_method '\f and \w scans'
_diffrn_radiation_type MoK\a
_diffrn_radiation_wavelength 0.71073
_diffrn_reflns_av_R_equivalents 0.0971
_diffrn_reflns_limit_h_max 36
_diffrn_reflns_limit_h_min -38
_diffrn_reflns_limit_k_max 38
_diffrn_reflns_limit_k_min -38
_diffrn_reflns_limit_l_max 9
_diffrn_reflns_limit_l_min -9
_diffrn_reflns_number 17651
_diffrn_reflns_theta_full 25.242
_diffrn_reflns_theta_max 27.546
_diffrn_reflns_theta_min 2.723
_diffrn_standards_interval_count 0
_diffrn_standards_interval_time 0
_diffrn_standards_number 0
_exptl_absorpt_coefficient_mu 0.083
_exptl_absorpt_correction_T_max 0.988
_exptl_absorpt_correction_T_min 0.978
_exptl_absorpt_correction_type multi-scan
_exptl_absorpt_process_details
;
(CrysAlis PRO; Agilent, 2014)
;
_exptl_crystal_colour colourless
_exptl_crystal_density_diffrn 1.354
_exptl_crystal_description block
_exptl_crystal_F_000 2448
_exptl_crystal_size_max 0.420
_exptl_crystal_size_mid 0.260
_exptl_crystal_size_min 0.140
_refine_diff_density_max 0.216
_refine_diff_density_min -0.204
_refine_ls_extinction_coef 0.0006(2)
_refine_ls_extinction_expression Fc^*^=kFc[1+0.001xFc^2^\l^3^/sin(2\q)]^-1/4^
_refine_ls_extinction_method
;
SHELXL2014 (Sheldrick, 2015)
;
_refine_ls_goodness_of_fit_ref 1.039
_refine_ls_hydrogen_treatment constr
_refine_ls_matrix_type full
_refine_ls_number_parameters 183
_refine_ls_number_reflns 2942
_refine_ls_number_restraints 0
_refine_ls_restrained_S_all 1.039
_refine_ls_R_factor_all 0.0814
_refine_ls_R_factor_gt 0.0564
_refine_ls_shift/su_max 0.000
_refine_ls_shift/su_mean 0.000
_refine_ls_structure_factor_coef Fsqd
_refine_ls_weighting_details 'w=1/[\s^2^(Fo^2^)+(0.0742P)^2^+4.6125P] where P=(Fo^2^+2Fc^2^)/3'
_refine_ls_weighting_scheme calc
_refine_ls_wR_factor_gt 0.1468
_refine_ls_wR_factor_ref 0.1729
_reflns_number_gt 2077
_reflns_number_total 2942
_reflns_threshold_expression 'I > 2\s(I)'
_cod_data_source_file sk3635sup1.cif
_cod_data_source_block IV
_cod_original_cell_volume 5722.4(5)
_cod_database_code 2020569
_shelx_space_group_comment
;
The symmetry employed for this shelxl refinement is uniquely defined
by the following loop, which should always be used as a source of
symmetry information in preference to the above space-group names.
They are only intended as comments.
;
_shelx_estimated_absorpt_t_min 0.966
_shelx_estimated_absorpt_t_max 0.989
_shelxl_version_number 2.014

loop_
_space_group_symop_operation_xyz
'x, y, z'
'-y, x-y, z'
'-x+y, -x, z'
'x+2/3, y+1/3, z+1/3'
'-y+2/3, x-y+1/3, z+1/3'
'-x+y+2/3, -x+1/3, z+1/3'
'x+1/3, y+2/3, z+2/3'
'-y+1/3, x-y+2/3, z+2/3'
'-x+y+1/3, -x+2/3, z+2/3'
'-x, -y, -z'
'y, -x+y, -z'
'x-y, x, -z'
'-x+2/3, -y+1/3, -z+1/3'
'y+2/3, -x+y+1/3, -z+1/3'
'x-y+2/3, x+1/3, -z+1/3'
'-x+1/3, -y+2/3, -z+2/3'
'y+1/3, -x+y+2/3, -z+2/3'
'x-y+1/3, x+2/3, -z+2/3'

loop_
_atom_site_type_symbol
_atom_site_label
_atom_site_fract_x
_atom_site_fract_y
_atom_site_fract_z
_atom_site_U_iso_or_equiv
_atom_site_adp_type
_atom_site_calc_flag
_atom_site_occupancy
N N1 0.43257(6) 0.28207(6) 0.4528(2) 0.0390(4) Uani d 1
N N2 0.41980(7) 0.31916(6) 0.4071(2) 0.0466(5) Uani d 1
C C3 0.37090(8) 0.29442(8) 0.3617(3) 0.0461(5) Uani d 1
H H3 0.3527 0.3106 0.3249 0.055 Uiso calc 1
C C3A 0.34878(7) 0.23988(7) 0.3750(3) 0.0388(5) Uani d 1
C C4 0.30184(7) 0.19673(8) 0.3434(3) 0.0402(5) Uani d 1
H H4 0.2741 0.1995 0.3004 0.048 Uiso calc 1
C C4A 0.29689(7) 0.14837(7) 0.3780(2) 0.0359(4) Uani d 1
C C5 0.24970(7) 0.10132(8) 0.3539(3) 0.0405(5) Uani d 1
H H5 0.2211 0.1026 0.3113 0.049 Uiso calc 1
C C6 0.24463(7) 0.05443(7) 0.3907(3) 0.0406(5) Uani d 1
C C7 0.28895(8) 0.05326(8) 0.4524(3) 0.0426(5) Uani d 1
H H7 0.2862 0.0215 0.4775 0.051 Uiso calc 1
C C8 0.33536(7) 0.09705(7) 0.4759(3) 0.0408(5) Uani d 1
H H8 0.3636 0.0946 0.5157 0.049 Uiso calc 1
C C8A 0.34122(7) 0.14632(7) 0.4404(2) 0.0349(4) Uani d 1
N N9 0.38851(6) 0.18886(6) 0.4680(2) 0.0360(4) Uani d 1
C C9A 0.39014(7) 0.23301(7) 0.4355(2) 0.0354(4) Uani d 1
C C11 0.48437(7) 0.29814(7) 0.4980(2) 0.0365(4) Uani d 1
C C12 0.49663(8) 0.26581(7) 0.5928(3) 0.0414(5) Uani d 1
H H12 0.4708 0.2330 0.6270 0.050 Uiso calc 1
C C13 0.54775(8) 0.28264(8) 0.6365(3) 0.0500(5) Uani d 1
H H13 0.5561 0.2610 0.7003 0.060 Uiso calc 1
C C14 0.58628(8) 0.33119(8) 0.5863(3) 0.0530(6) Uani d 1
H H14 0.6204 0.3422 0.6164 0.064 Uiso calc 1
C C15 0.57403(8) 0.36335(8) 0.4912(3) 0.0497(5) Uani d 1
H H15 0.6001 0.3960 0.4571 0.060 Uiso calc 1
C C16 0.52344(8) 0.34733(7) 0.4462(3) 0.0431(5) Uani d 1
H H16 0.5154 0.3691 0.3819 0.052 Uiso calc 1
C C61 0.19410(8) 0.00502(8) 0.3690(3) 0.0502(5) Uani d 1
H H61A 0.1821 -0.0108 0.4855 0.075 Uiso calc 1
H H61B 0.1988 -0.0180 0.2915 0.075 Uiso calc 1
H H61C 0.1691 0.0123 0.3163 0.075 Uiso calc 1

loop_
_atom_site_aniso_label
_atom_site_aniso_U_11
_atom_site_aniso_U_22
_atom_site_aniso_U_33
_atom_site_aniso_U_12
_atom_site_aniso_U_13
_atom_site_aniso_U_23
N1 0.0381(9) 0.0310(8) 0.0484(9) 0.0176(7) 0.0021(7) 0.0026(7)
N2 0.0501(11) 0.0357(9) 0.0588(11) 0.0250(8) 0.0030(8) 0.0037(8)
C3 0.0459(12) 0.0415(11) 0.0594(13) 0.0283(10) 0.0041(9) 0.0072(9)
C3A 0.0409(11) 0.0376(10) 0.0421(10) 0.0228(9) 0.0052(8) 0.0031(8)
C4 0.0367(10) 0.0474(11) 0.0430(11) 0.0259(9) 0.0017(8) 0.0033(8)
C4A 0.0335(9) 0.0401(10) 0.0345(9) 0.0188(8) 0.0022(7) 0.0004(8)
C5 0.0324(10) 0.0462(11) 0.0417(11) 0.0187(9) -0.0013(8) -0.0007(8)
C6 0.0364(10) 0.0403(11) 0.0398(10) 0.0151(8) 0.0028(8) -0.0036(8)
C7 0.0414(11) 0.0342(10) 0.0493(11) 0.0168(9) -0.0001(9) 0.0008(8)
C8 0.0365(10) 0.0372(10) 0.0502(11) 0.0197(8) -0.0018(8) 0.0005(8)
C8A 0.0342(10) 0.0364(10) 0.0344(9) 0.0178(8) 0.0017(7) -0.0011(7)
N9 0.0343(8) 0.0315(8) 0.0415(9) 0.0159(7) 0.0004(6) 0.0009(6)
C9A 0.0359(10) 0.0344(10) 0.0361(9) 0.0178(8) 0.0034(7) 0.0002(7)
C11 0.0373(10) 0.0348(10) 0.0360(10) 0.0169(8) 0.0020(7) -0.0047(7)
C12 0.0403(11) 0.0327(10) 0.0475(11) 0.0155(8) -0.0010(8) -0.0017(8)
C13 0.0492(13) 0.0412(11) 0.0589(13) 0.0220(10) -0.0101(10) -0.0035(9)
C14 0.0396(11) 0.0460(12) 0.0666(14) 0.0163(10) -0.0082(10) -0.0098(10)
C15 0.0417(11) 0.0376(11) 0.0565(13) 0.0099(9) 0.0026(9) -0.0012(9)
C16 0.0452(11) 0.0350(10) 0.0454(11) 0.0173(9) 0.0017(9) 0.0009(8)
C61 0.0384(11) 0.0445(12) 0.0576(13) 0.0132(9) 0.0012(9) -0.0075(10)

loop_
_atom_type_symbol
_atom_type_description
_atom_type_scat_dispersion_real
_atom_type_scat_dispersion_imag
_atom_type_scat_source
C C 0.0033 0.0016 'International Tables Vol C Tables 4.2.6.8 and 6.1.1.4'
H H 0.0000 0.0000 'International Tables Vol C Tables 4.2.6.8 and 6.1.1.4'
N N 0.0061 0.0033 'International Tables Vol C Tables 4.2.6.8 and 6.1.1.4'

loop_
_geom_angle_atom_site_label_1
_geom_angle_atom_site_label_2
_geom_angle_atom_site_label_3
_geom_angle
N2 N1 C9A 110.67(15)
N2 N1 C11 118.68(15)
C9A N1 C11 130.55(16)
C3 N2 N1 106.70(16)
N2 C3 C3A 112.15(17)
N2 C3 H3 123.9
C3A C3 H3 123.9
C4 C3A C9A 118.19(17)
C4 C3A C3 137.48(19)
C9A C3A C3 104.32(17)
C3A C4 C4A 118.07(17)
C3A C4 H4 121.0
C4A C4 H4 121.0
C4 C4A C5 122.64(17)
C4 C4A C8A 118.68(17)
C5 C4A C8A 118.69(17)
C6 C5 C4A 122.66(18)
C6 C5 H5 118.7
C4A C5 H5 118.7
C5 C6 C7 117.75(18)
C5 C6 C61 122.09(18)
C7 C6 C61 120.16(18)
C8 C7 C6 122.21(18)
C8 C7 H7 118.9
C6 C7 H7 118.9
C7 C8 C8A 120.84(18)
C7 C8 H8 119.6
C8A C8 H8 119.6
N9 C8A C8 118.24(16)
N9 C8A C4A 123.91(16)
C8 C8A C4A 117.85(17)
C9A N9 C8A 114.12(16)
N9 C9A N1 126.84(17)
N9 C9A C3A 127.00(17)
N1 C9A C3A 106.16(16)
C12 C11 C16 119.97(18)
C12 C11 N1 120.68(17)
C16 C11 N1 119.35(17)
C11 C12 C13 119.53(18)
C11 C12 H12 120.2
C13 C12 H12 120.2
C14 C13 C12 120.6(2)
C14 C13 H13 119.7
C12 C13 H13 119.7
C13 C14 C15 119.8(2)
C13 C14 H14 120.1
C15 C14 H14 120.1
C14 C15 C16 120.50(19)
C14 C15 H15 119.8
C16 C15 H15 119.8
C15 C16 C11 119.58(19)
C15 C16 H16 120.2
C11 C16 H16 120.2
C6 C61 H61A 109.5
C6 C61 H61B 109.5
H61A C61 H61B 109.5
C6 C61 H61C 109.5
H61A C61 H61C 109.5
H61B C61 H61C 109.5

loop_
_geom_bond_atom_site_label_1
_geom_bond_atom_site_label_2
_geom_bond_distance
N1 N2 1.384(2)
N1 C9A 1.385(2)
N1 C11 1.414(2)
N2 C3 1.311(3)
C3 C3A 1.425(3)
C3 H3 0.9300
C3A C4 1.371(3)
C3A C9A 1.424(3)
C4 C4A 1.402(3)
C4 H4 0.9300
C4A C5 1.421(3)
C4A C8A 1.434(3)
C5 C6 1.361(3)
C5 H5 0.9300
C6 C7 1.419(3)
C6 C61 1.504(3)
C7 C8 1.362(3)
C7 H7 0.9300
C8 C8A 1.419(3)
C8 H8 0.9300
C8A N9 1.365(2)
N9 C9A 1.320(2)
C11 C12 1.384(3)
C11 C16 1.399(3)
C12 C13 1.388(3)
C12 H12 0.9300
C13 C14 1.379(3)
C13 H13 0.9300
C14 C15 1.380(3)
C14 H14 0.9300
C15 C16 1.381(3)
C15 H15 0.9300
C16 H16 0.9300
C61 H61A 0.9600
C61 H61B 0.9600
C61 H61C 0.9600

loop_
_geom_hbond_atom_site_label_D
_geom_hbond_atom_site_label_H
_geom_hbond_atom_site_label_A
_geom_hbond_site_symmetry_A
_geom_hbond_distance_DH
_geom_hbond_distance_HA
_geom_hbond_distance_DA
_geom_hbond_angle_DHA
_geom_hbond_publ_flag
C15 H15 Cg2 17_555 0.93 2.86 3.585(2) 136 no

loop_
_geom_torsion_atom_site_label_1
_geom_torsion_atom_site_label_2
_geom_torsion_atom_site_label_3
_geom_torsion_atom_site_label_4
_geom_torsion
C9A N1 N2 C3 -0.3(2)
C11 N1 N2 C3 176.52(16)
N1 N2 C3 C3A 0.1(2)
N2 C3 C3A C4 -178.6(2)
N2 C3 C3A C9A 0.1(2)
C9A C3A C4 C4A 1.9(3)
C3 C3A C4 C4A -179.5(2)
C3A C4 C4A C5 178.50(17)
C3A C4 C4A C8A -1.4(3)
C4 C4A C5 C6 -178.70(18)
C8A C4A C5 C6 1.2(3)
C4A C5 C6 C7 -1.2(3)
C4A C5 C6 C61 178.45(18)
C5 C6 C7 C8 0.3(3)
C61 C6 C7 C8 -179.29(19)
C6 C7 C8 C8A 0.5(3)
C7 C8 C8A N9 179.37(17)
C7 C8 C8A C4A -0.4(3)
C4 C4A C8A N9 -0.2(3)
C5 C4A C8A N9 179.85(16)
C4 C4A C8A C8 179.55(17)
C5 C4A C8A C8 -0.4(3)
C8 C8A N9 C9A -178.58(16)
C4A C8A N9 C9A 1.2(3)
C8A N9 C9A N1 179.65(17)
C8A N9 C9A C3A -0.6(3)
N2 N1 C9A N9 -179.91(17)
C11 N1 C9A N9 3.8(3)
N2 N1 C9A C3A 0.3(2)
C11 N1 C9A C3A -175.97(18)
C4 C3A C9A N9 -1.0(3)
C3 C3A C9A N9 179.99(18)
C4 C3A C9A N1 178.79(16)
C3 C3A C9A N1 -0.2(2)
N2 N1 C11 C12 161.33(17)
C9A N1 C11 C12 -22.6(3)
N2 N1 C11 C16 -18.6(2)
C9A N1 C11 C16 157.44(19)
C16 C11 C12 C13 0.3(3)
N1 C11 C12 C13 -179.61(18)
C11 C12 C13 C14 0.0(3)
C12 C13 C14 C15 -0.2(3)
C13 C14 C15 C16 0.1(3)
C14 C15 C16 C11 0.1(3)
C12 C11 C16 C15 -0.4(3)
N1 C11 C16 C15 179.55(18)

_cod_database_fobs_code 2020569
